data_4343740
loop_
_publ_author_name
'Bino, Avi'
'Cotton, F. Albert'
'Fanwick, Phillip E.'

_publ_section_title
;
 Preparation of Tetraammonium Octakis(isothiocyanato) dimolybdenum(II) and
 Structural Characterization of Two Crystalline Hydrates
;
_journal_issue 12
_journal_name_full 'Inorganic Chemistry'
_journal_page_first 3558
_journal_page_last 3562
_journal_paper_doi 10.1021/ic50202a052
_journal_volume 18
_journal_year 1979
_chemical_formula_sum 'C8 H28 Mo2 N12 O6 S8'
_chemical_name_systematic '(N H4)4 (Mo2 (N C S)8) (H2 O)6'
_space_group_IT_number 2
_symmetry_space_group_name_Hall '-P 1'
_symmetry_space_group_name_H-M 'P -1'
_cell_angle_alpha 105.79
_cell_angle_beta 93.37
_cell_angle_gamma 105.71
_cell_formula_units_Z 2
_cell_length_a 10.706
_cell_length_b 11.708
_cell_length_c 14.346
_cell_volume 1648.600
_citation_journal_id_ASTM INOCAJ
_cod_data_source_file Bino_INOCAJ_1979_899.cif
_cod_data_source_block C8H28Mo2N12O6S8
_cod_original_cell_volume 1648.6
_cod_database_code 4343740

loop_
_symmetry_equiv_pos_as_xyz
x,y,z
-x,-y,-z

loop_
_atom_site_label
_atom_site_type_symbol
_atom_site_fract_x
_atom_site_fract_y
_atom_site_fract_z
_atom_site_occupancy
_atom_site_U_iso_or_equiv
_atom_site_attached_hydrogens
C6 C+4 0.2848 1.2454 0.9813 1 0.0 0
O6 O-2 0.261 0.677 0.8568 1 0.0 2
O4 O-2 0.32 0.2217 0.2104 1 0.0 2
O3 O-2 0.374 0.6304 0.6573 1 0.0 2
S8 S-2 0.4267 0.8787 1.0827 1 0.0 0
N2 N-3 0.1845 0.407 0.4521 1 0.0 0
S1 S-2 0.3885 0.871 0.4837 1 0.0 0
N4 N-3 1.0842 0.4388 0.6416 1 0.0 0
Mo1 Mo+2 0.96422 0.51332 0.57047 1 0.0 0
S7 S-2 -0.1611 1.0854 0.6857 1 0.0 0
S3 S-2 1.2357 0.9288 0.763 1 0.0 0
C3 C+4 1.1488 0.7915 0.6944 1 0.0 0
N6 N-3 0.1987 1.1537 0.967 1 0.0 0
N5 N-3 -0.0328 0.7879 0.8785 1 0.0 0
C5 C+4 -0.0769 0.6816 0.8394 1 0.0 0
N12 N-3 0.208 0.557 -0.0009 1 0.0 4
S6 S-2 0.4026 1.3698 1.0035 1 0.0 0
N11 N-3 0.453 0.497 0.2762 1 0.0 4
Mo2 Mo+2 0.05857 0.97845 0.94202 1 0.0 0
O1 O-2 -0.018 0.3225 0.9256 1 0.0 2
S4 S-2 1.2173 0.3488 0.7641 1 0.0 0
C1 C+4 0.2657 0.7416 0.4666 1 0.0 0
C8 C+4 0.2957 0.9092 1.041 1 0.0 0
O5 O-2 0.48 0.7423 0.2608 1 0.0 2
N9 N-3 0.209 0.079 0.587 1 0.0 4
O2 O-2 0.001 0.1406 0.4864 1 0.0 2
C7 C+4 -0.091 1.0411 0.768 1 0.0 0
N10 N-3 0.461 0.103 0.3009 1 0.0 4
S2 S-2 0.3847 0.309 0.4901 1 0.0 0
N8 N-3 0.2039 0.9296 1.0136 1 0.0 0
C2 C+4 0.269 0.3682 0.4669 1 0.0 0
C4 C+4 1.1379 0.4018 0.6922 1 0.0 0
N1 N-3 0.1827 0.6545 0.4561 1 0.0 0
S5 S-2 -0.1327 0.5311 0.7872 1 0.0 0
N7 N-3 -0.0445 1.0148 0.8299 1 0.0 0
N3 N-3 1.0868 0.6943 0.6487 1 0.0 0
